data_4072866
loop_
_publ_author_name
'Casas, Jos\'e M.'
'Forni\'es, Juan'
'Fuertes, Sara'
'Mart\'in, Antonio'
'Sicilia, Violeta'

_publ_section_title
;
 New Mono- and Polynuclear Alkynyl Complexes Containing Phenylacetylide as
 Terminal or Bridging Ligand. X-ray Structures of the Compounds
 NBu4[Pt(CH2C6H4P(o-tolyl)2-\kC,P)(C&#x22EE;CPh)2],
 [Pt(CH2C6H4P(o-tolyl)2-\kC,P)(C&#x22EE;CPh)(CO)],
 [{Pt(CH2C6H4P(o-tolyl)2-\kC,P)(\m-C&#x22EE;CPh)}2], and
 [{Pt(CH2C6H4P(o-tolyl)2-\kC,P)(C&#x22EE;CPh)2Cu}2]
;
_journal_issue 7
_journal_name_full Organometallics
_journal_page_first 1674
_journal_paper_doi 10.1021/om061102m
_journal_volume 26
_journal_year 2007
_chemical_formula_sum 'C74 H60 Cu2 P2 Pt2'
_chemical_formula_weight 1528.42
_chemical_name_systematic
; 
 ? 
;
_space_group_IT_number 76
_symmetry_cell_setting tetragonal
_symmetry_space_group_name_Hall 'P 4w'
_symmetry_space_group_name_H-M 'P 41'
_atom_sites_solution_hydrogens geom
_atom_sites_solution_primary direct
_atom_sites_solution_secondary difmap
_audit_creation_method SHELXL-97
_cell_angle_alpha 90.00
_cell_angle_beta 90.00
_cell_angle_gamma 90.00
_cell_formula_units_Z 4
_cell_length_a 12.3290(4)
_cell_length_b 12.3290(4)
_cell_length_c 39.604(2)
_cell_measurement_temperature 100(2)
_cell_volume 6020.0(4)
_computing_cell_refinement 'Bruker SMART'
_computing_data_collection 'Bruker SMART'
_computing_data_reduction 'Bruker SAINT'
_computing_molecular_graphics 'Bruker SHELXTL'
_computing_publication_material 'Bruker SHELXTL'
_computing_structure_refinement 'SHELXL-97 (Sheldrick, 1997)'
_computing_structure_solution 'SHELXS-97 (Sheldrick, 1990)'
_diffrn_ambient_temperature 100(2)
_diffrn_measured_fraction_theta_full 0.999
_diffrn_measured_fraction_theta_max 0.999
_diffrn_measurement_device_type 'CCD area detector'
_diffrn_measurement_method 'phi and omega scans'
_diffrn_radiation_monochromator graphite
_diffrn_radiation_source 'fine-focus sealed tube'
_diffrn_radiation_type MoK\a
_diffrn_radiation_wavelength 0.71073
_diffrn_reflns_av_R_equivalents 0.0218
_diffrn_reflns_av_sigmaI/netI 0.0262
_diffrn_reflns_limit_h_max 14
_diffrn_reflns_limit_h_min -10
_diffrn_reflns_limit_k_max 13
_diffrn_reflns_limit_k_min -14
_diffrn_reflns_limit_l_max 47
_diffrn_reflns_limit_l_min -43
_diffrn_reflns_number 33378
_diffrn_reflns_theta_full 25.01
_diffrn_reflns_theta_max 25.01
_diffrn_reflns_theta_min 1.65
_exptl_absorpt_coefficient_mu 5.426
_exptl_absorpt_correction_T_max 0.3118
_exptl_absorpt_correction_T_min 0.2201
_exptl_absorpt_correction_type none
_exptl_crystal_density_diffrn 1.686
_exptl_crystal_density_method 'not measured'
_exptl_crystal_F_000 2992
_exptl_crystal_size_max 0.40
_exptl_crystal_size_mid 0.40
_exptl_crystal_size_min 0.28
_refine_diff_density_max 0.972
_refine_diff_density_min -0.336
_refine_diff_density_rms 0.072
_refine_ls_abs_structure_details 'Flack H D (1983), Acta Cryst. A39, 876-881'
_refine_ls_abs_structure_Flack -0.004(3)
_refine_ls_extinction_method none
_refine_ls_goodness_of_fit_ref 1.023
_refine_ls_hydrogen_treatment mixed
_refine_ls_matrix_type full
_refine_ls_number_parameters 721
_refine_ls_number_reflns 10293
_refine_ls_number_restraints 1
_refine_ls_restrained_S_all 1.023
_refine_ls_R_factor_all 0.0194
_refine_ls_R_factor_gt 0.0188
_refine_ls_shift/su_max 0.008
_refine_ls_shift/su_mean 0.000
_refine_ls_structure_factor_coef Fsqd
_refine_ls_weighting_details 'calc w=1/[\s^2^(Fo^2^)+(0.0280P)^2^+0.0000P] where P=(Fo^2^+2Fc^2^)/3'
_refine_ls_weighting_scheme calc
_refine_ls_wR_factor_gt 0.0454
_refine_ls_wR_factor_ref 0.0455
_reflns_number_gt 10067
_reflns_number_total 10293
_reflns_threshold_expression >2sigma(I)
_cod_data_source_file om061102msi20061204_072502.cif
_cod_data_source_block 3
_cod_depositor_comments
;
The following automatic conversions were performed:

'_symmetry_cell_setting' value 'Tetragonal' changed to 'tetragonal'
according to /home/saulius/struct/CIF-dictionaries/cif_core.dic
dictionary named 'cif_core.dic' version 2.4.1 from 2010-06-29.

Automatic conversion script
Id: cif_fix_values 1715 2011-07-08 13:25:40Z adriana 
;
_cod_original_sg_symbol_H-M P4(1)
_cod_database_code 4072866

loop_
_symmetry_equiv_pos_as_xyz
'x, y, z'
'-x, -y, z+1/2'
'-y, x, z+1/4'
'y, -x, z+3/4'

loop_
_atom_site_label
_atom_site_type_symbol
_atom_site_fract_x
_atom_site_fract_y
_atom_site_fract_z
_atom_site_U_iso_or_equiv
_atom_site_adp_type
_atom_site_occupancy
_atom_site_symmetry_multiplicity
_atom_site_calc_flag
_atom_site_refinement_flags
Pt1 Pt 0.076969(12) -0.163482(12) 0.775391(4) 0.01845(4) Uani 1 1 d .
Pt2 Pt 0.135954(12) -0.491942(12) 0.836892(4) 0.01898(4) Uani 1 1 d .
Cu1 Cu 0.01102(4) -0.41257(4) 0.778574(13) 0.02216(11) Uani 1 1 d .
Cu2 Cu 0.24870(4) -0.35114(4) 0.784508(13) 0.02321(12) Uani 1 1 d .
P1 P 0.06788(9) -0.00949(9) 0.80610(3) 0.0184(2) Uani 1 1 d .
P2 P 0.08577(9) -0.48269(9) 0.89184(3) 0.0204(2) Uani 1 1 d .
C1 C 0.0534(3) -0.2944(3) 0.74631(11) 0.0212(9) Uani 1 1 d .
C2 C 0.0281(3) -0.3699(3) 0.72736(10) 0.0200(9) Uani 1 1 d .
C3 C -0.0002(3) -0.4412(3) 0.69973(11) 0.0201(9) Uani 1 1 d .
C4 C -0.0402(3) -0.5439(3) 0.70567(11) 0.0219(9) Uani 1 1 d .
H4A H -0.0442 -0.5706 0.7281 0.026 Uiso 1 1 calc R
C5 C -0.0746(4) -0.6087(4) 0.67905(12) 0.0304(11) Uani 1 1 d .
H5A H -0.1026 -0.6792 0.6832 0.036 Uiso 1 1 calc R
C6 C -0.0678(4) -0.5702(4) 0.64685(13) 0.0379(12) Uani 1 1 d .
H6A H -0.0932 -0.6134 0.6286 0.045 Uiso 1 1 calc R
C7 C -0.0245(4) -0.4694(4) 0.64048(12) 0.0385(12) Uani 1 1 d .
H7A H -0.0176 -0.4444 0.6179 0.046 Uiso 1 1 calc R
C8 C 0.0089(4) -0.4048(4) 0.66689(12) 0.0302(11) Uani 1 1 d .
H8A H 0.0383 -0.3349 0.6625 0.036 Uiso 1 1 calc R
C9 C 0.2356(4) -0.1919(3) 0.78504(11) 0.0232(10) Uani 1 1 d .
C10 C 0.3322(3) -0.2038(3) 0.78957(11) 0.0238(9) Uani 1 1 d .
C11 C 0.4463(4) -0.1815(4) 0.79575(12) 0.0339(12) Uani 1 1 d .
C12 C 0.4835(5) -0.0748(5) 0.79498(15) 0.0525(16) Uani 1 1 d .
H12A H 0.4334 -0.0185 0.7900 0.063 Uiso 1 1 calc R
C13 C 0.5885(6) -0.0483(7) 0.80105(18) 0.068(2) Uani 1 1 d .
H13A H 0.6113 0.0253 0.8006 0.081 Uiso 1 1 calc R
C14 C 0.6587(5) -0.1266(7) 0.80762(17) 0.071(2) Uani 1 1 d .
H14A H 0.7322 -0.1079 0.8118 0.086 Uiso 1 1 calc R
C15 C 0.6295(5) -0.2339(7) 0.80862(19) 0.076(2) Uani 1 1 d .
H15A H 0.6820 -0.2885 0.8131 0.091 Uiso 1 1 calc R
C16 C 0.5200(4) -0.2619(5) 0.80293(17) 0.0576(18) Uani 1 1 d .
H16A H 0.4974 -0.3355 0.8041 0.069 Uiso 1 1 calc R
C17 C -0.0365(3) 0.0660(3) 0.78428(10) 0.0229(9) Uani 1 1 d .
C18 C -0.0517(4) 0.1790(4) 0.78705(12) 0.0302(11) Uani 1 1 d .
H18A H -0.0054 0.2217 0.8009 0.036 Uiso 1 1 calc R
C19 C -0.1349(4) 0.2258(4) 0.76926(13) 0.0398(13) Uani 1 1 d .
H19A H -0.1460 0.3020 0.7705 0.048 Uiso 1 1 calc R
C20 C -0.2033(4) 0.1627(4) 0.74936(12) 0.0367(12) Uani 1 1 d .
H20A H -0.2617 0.1957 0.7376 0.044 Uiso 1 1 calc R
C21 C -0.1869(4) 0.0539(4) 0.74668(12) 0.0327(11) Uani 1 1 d .
H21A H -0.2335 0.0123 0.7326 0.039 Uiso 1 1 calc R
C22 C -0.1029(4) 0.0018(4) 0.76414(11) 0.0244(10) Uani 1 1 d .
C23 C -0.0797(3) -0.1180(4) 0.76103(12) 0.0268(10) Uani 1 1 d .
H23A H -0.0914 -0.1401 0.7373 0.032 Uiso 1 1 calc R
H23B H -0.1324 -0.1582 0.7751 0.032 Uiso 1 1 calc R
C24 C 0.1794(3) 0.0880(3) 0.81033(11) 0.0204(9) Uani 1 1 d .
C25 C 0.2032(3) 0.1327(3) 0.84181(12) 0.0250(10) Uani 1 1 d .
H25A H 0.1641 0.1088 0.8611 0.030 Uiso 1 1 calc R
C26 C 0.2820(4) 0.2104(4) 0.84558(13) 0.0342(11) Uani 1 1 d .
H26A H 0.2968 0.2410 0.8671 0.041 Uiso 1 1 calc R
C27 C 0.3394(4) 0.2433(4) 0.81730(13) 0.0363(12) Uani 1 1 d .
H27A H 0.3947 0.2966 0.8195 0.044 Uiso 1 1 calc R
C28 C 0.3174(4) 0.1999(4) 0.78633(12) 0.0316(11) Uani 1 1 d .
H28A H 0.3575 0.2239 0.7673 0.038 Uiso 1 1 calc R
C29 C 0.2366(4) 0.1206(3) 0.78196(11) 0.0274(10) Uani 1 1 d .
C30 C 0.2146(5) 0.0775(4) 0.74698(13) 0.0394(13) Uani 1 1 d .
H30A H 0.1569 0.0228 0.7481 0.059 Uiso 1 1 calc R
H30B H 0.2807 0.0444 0.7379 0.059 Uiso 1 1 calc R
H30C H 0.1917 0.1372 0.7323 0.059 Uiso 1 1 calc R
C31 C 0.0155(3) -0.0288(3) 0.84888(10) 0.0192(9) Uani 1 1 d .
C32 C -0.0895(3) 0.0066(3) 0.85636(11) 0.0218(9) Uani 1 1 d .
H32A H -0.1297 0.0442 0.8396 0.026 Uiso 1 1 calc R
C33 C -0.1363(3) -0.0115(4) 0.88751(12) 0.0254(10) Uani 1 1 d .
H33A H -0.2085 0.0118 0.8918 0.031 Uiso 1 1 calc R
C34 C -0.0775(4) -0.0640(4) 0.91240(12) 0.0276(10) Uani 1 1 d .
H34A H -0.1083 -0.0754 0.9341 0.033 Uiso 1 1 calc R
C35 C 0.0262(4) -0.0994(4) 0.90546(11) 0.0275(10) Uani 1 1 d .
H35A H 0.0662 -0.1352 0.9227 0.033 Uiso 1 1 calc R
C36 C 0.0745(3) -0.0842(3) 0.87363(11) 0.0232(9) Uani 1 1 d .
C37 C 0.1840(4) -0.1329(4) 0.86746(12) 0.0292(10) Uani 1 1 d .
H37A H 0.2076 -0.1157 0.8444 0.044 Uiso 1 1 calc R
H37B H 0.1799 -0.2118 0.8702 0.044 Uiso 1 1 calc R
H37C H 0.2361 -0.1031 0.8837 0.044 Uiso 1 1 calc R
C38 C 0.2066(3) -0.5066(3) 0.79145(11) 0.0198(9) Uani 1 1 d .
C39 C 0.2508(3) -0.5105(3) 0.76388(10) 0.0170(9) Uani 1 1 d .
C40 C 0.2867(3) -0.5387(3) 0.73038(10) 0.0204(9) Uani 1 1 d .
C41 C 0.2368(4) -0.6255(4) 0.71415(12) 0.0298(10) Uani 1 1 d .
H41A H 0.1819 -0.6655 0.7255 0.036 Uiso 1 1 calc R
C42 C 0.2666(5) -0.6539(5) 0.68160(14) 0.0481(15) Uani 1 1 d .
H42A H 0.2311 -0.7118 0.6703 0.058 Uiso 1 1 calc R
C43 C 0.3480(5) -0.5975(5) 0.66588(15) 0.0579(18) Uani 1 1 d .
H43A H 0.3706 -0.6186 0.6439 0.069 Uiso 1 1 calc R
C44 C 0.3968(5) -0.5121(4) 0.68115(14) 0.0453(14) Uani 1 1 d .
H44A H 0.4520 -0.4732 0.6696 0.054 Uiso 1 1 calc R
C45 C 0.3668(4) -0.4811(4) 0.71355(12) 0.0286(10) Uani 1 1 d .
H45A H 0.4009 -0.4209 0.7241 0.034 Uiso 1 1 calc R
C46 C -0.0145(4) -0.5114(4) 0.81770(11) 0.0260(10) Uani 1 1 d .
C47 C -0.1064(4) -0.5076(4) 0.80479(11) 0.0267(10) Uani 1 1 d .
C48 C -0.2203(4) -0.5174(4) 0.79819(12) 0.0278(10) Uani 1 1 d .
C49 C -0.2648(4) -0.4981(4) 0.76670(11) 0.0278(10) Uani 1 1 d .
H49A H -0.2194 -0.4727 0.7490 0.033 Uiso 1 1 calc R
C50 C -0.3737(4) -0.5151(4) 0.76042(12) 0.0317(11) Uani 1 1 d .
H50A H -0.4018 -0.5043 0.7383 0.038 Uiso 1 1 calc R
C51 C -0.4405(4) -0.5471(5) 0.78574(14) 0.0495(16) Uani 1 1 d .
H51A H -0.5149 -0.5612 0.7813 0.059 Uiso 1 1 calc R
C52 C -0.4000(5) -0.5589(7) 0.81798(19) 0.087(3) Uani 1 1 d .
H52A H -0.4476 -0.5762 0.8361 0.105 Uiso 1 1 calc R
C53 C -0.2911(5) -0.5457(6) 0.82400(15) 0.069(2) Uani 1 1 d .
H53A H -0.2637 -0.5561 0.8462 0.083 Uiso 1 1 calc R
C54 C 0.1934(4) -0.4015(3) 0.91066(11) 0.0236(9) Uani 1 1 d .
C55 C 0.1889(4) -0.3482(4) 0.94160(11) 0.0282(10) Uani 1 1 d .
H55A H 0.1260 -0.3536 0.9554 0.034 Uiso 1 1 calc R
C56 C 0.2755(4) -0.2882(4) 0.95195(12) 0.0349(12) Uani 1 1 d .
H56A H 0.2726 -0.2505 0.9728 0.042 Uiso 1 1 calc R
C57 C 0.3676(4) -0.2820(4) 0.93219(13) 0.0320(11) Uani 1 1 d .
H57A H 0.4276 -0.2403 0.9398 0.038 Uiso 1 1 calc R
C58 C 0.3741(4) -0.3352(3) 0.90159(12) 0.0282(10) Uani 1 1 d .
H58A H 0.4374 -0.3293 0.8880 0.034 Uiso 1 1 calc R
C59 C 0.2858(4) -0.3981(3) 0.89083(11) 0.0216(9) Uani 1 1 d .
C60 C 0.2896(3) -0.4641(4) 0.85840(11) 0.0247(10) Uani 1 1 d .
H60A H 0.3243 -0.5349 0.8632 0.030 Uiso 1 1 calc R
H60B H 0.3355 -0.4256 0.8417 0.030 Uiso 1 1 calc R
C61 C 0.1005(3) -0.6177(3) 0.91082(10) 0.0217(9) Uani 1 1 d .
C62 C 0.1919(4) -0.6390(3) 0.93044(11) 0.0233(9) Uani 1 1 d .
H62A H 0.2418 -0.5823 0.9352 0.028 Uiso 1 1 calc R
C63 C 0.2109(4) -0.7414(4) 0.94304(11) 0.0261(10) Uani 1 1 d .
H63A H 0.2740 -0.7553 0.9561 0.031 Uiso 1 1 calc R
C64 C 0.1378(4) -0.8240(3) 0.93656(11) 0.0230(9) Uani 1 1 d .
H64A H 0.1492 -0.8943 0.9457 0.028 Uiso 1 1 calc R
C65 C 0.0492(4) -0.8035(4) 0.91699(11) 0.0261(10) Uani 1 1 d .
H65A H 0.0002 -0.8611 0.9124 0.031 Uiso 1 1 calc R
C66 C 0.0275(3) -0.7011(3) 0.90347(10) 0.0205(9) Uani 1 1 d .
C67 C -0.0728(4) -0.6853(4) 0.88185(11) 0.0310(11) Uani 1 1 d .
H67A H -0.1121 -0.7542 0.8800 0.047 Uiso 1 1 calc R
H67B H -0.0512 -0.6610 0.8593 0.047 Uiso 1 1 calc R
H67C H -0.1198 -0.6307 0.8923 0.047 Uiso 1 1 calc R
C68 C -0.0454(4) -0.4322(4) 0.90692(11) 0.0278(10) Uani 1 1 d .
C69 C -0.0883(4) -0.4745(5) 0.93715(15) 0.0513(16) Uani 1 1 d .
H69A H -0.0433 -0.5199 0.9506 0.062 Uiso 1 1 calc R
C70 C -0.1907(6) -0.4539(6) 0.9482(2) 0.073(2) Uani 1 1 d .
H70A H -0.2183 -0.4874 0.9680 0.088 Uiso 1 1 calc R
C71 C -0.2508(6) -0.3855(6) 0.9304(2) 0.0654(19) Uani 1 1 d .
H71A H -0.3225 -0.3718 0.9380 0.079 Uiso 1 1 calc R
C72 C -0.2185(5) -0.3354(4) 0.90296(18) 0.0538(18) Uani 1 1 d .
H72A H -0.2648 -0.2849 0.8920 0.065 Uiso 1 1 calc R
C73 C -0.1056(5) -0.3590(4) 0.88874(15) 0.0420(14) Uani 1 1 d .
C74 C -0.0773(5) -0.3012(5) 0.86000(17) 0.0593(17) Uani 1 1 d .
H74A H -0.0041 -0.3222 0.8529 0.089 Uiso 1 1 calc R
H74B H -0.0787 -0.2234 0.8650 0.089 Uiso 1 1 calc R
H74C H -0.1289 -0.3173 0.8419 0.089 Uiso 1 1 calc R

loop_
_atom_site_aniso_label
_atom_site_aniso_U_11
_atom_site_aniso_U_22
_atom_site_aniso_U_33
_atom_site_aniso_U_23
_atom_site_aniso_U_13
_atom_site_aniso_U_12
Pt1 0.02234(9) 0.01500(8) 0.01802(8) -0.00092(7) 0.00041(7) -0.00364(6)
Pt2 0.02231(9) 0.01966(9) 0.01496(8) 0.00134(7) -0.00119(7) 0.00075(6)
Cu1 0.0257(3) 0.0249(3) 0.0159(3) 0.0010(2) -0.0002(2) -0.0048(2)
Cu2 0.0274(3) 0.0189(3) 0.0233(3) -0.0040(2) -0.0004(2) -0.0006(2)
P1 0.0218(6) 0.0155(5) 0.0181(6) -0.0006(4) -0.0012(4) -0.0018(4)
P2 0.0261(6) 0.0188(6) 0.0164(5) 0.0006(4) -0.0007(5) 0.0024(4)
C1 0.025(2) 0.017(2) 0.022(2) 0.0007(18) 0.0018(18) -0.0026(17)
C2 0.025(2) 0.017(2) 0.019(2) 0.0056(17) 0.0006(18) -0.0047(17)
C3 0.020(2) 0.019(2) 0.021(2) -0.0034(17) -0.0029(17) 0.0048(17)
C4 0.019(2) 0.021(2) 0.025(2) 0.0012(18) -0.0005(18) 0.0020(17)
C5 0.038(3) 0.020(2) 0.034(3) -0.006(2) -0.004(2) 0.0017(19)
C6 0.050(3) 0.036(3) 0.028(3) -0.014(2) -0.014(2) 0.007(2)
C7 0.063(4) 0.036(3) 0.016(2) -0.002(2) -0.005(2) 0.000(2)
C8 0.044(3) 0.019(2) 0.028(3) -0.0015(19) -0.002(2) -0.002(2)
C9 0.029(3) 0.013(2) 0.027(3) 0.0006(17) 0.0042(19) -0.0020(17)
C10 0.024(2) 0.021(2) 0.026(2) -0.0005(18) -0.0004(19) -0.0028(18)
C11 0.025(3) 0.050(3) 0.027(3) -0.017(2) 0.007(2) -0.005(2)
C12 0.047(4) 0.061(4) 0.049(4) -0.001(3) -0.001(3) -0.026(3)
C13 0.048(4) 0.090(5) 0.065(5) -0.012(4) 0.010(3) -0.029(4)
C14 0.037(4) 0.114(6) 0.063(5) -0.047(4) 0.021(3) -0.038(4)
C15 0.032(3) 0.116(7) 0.080(5) -0.054(5) -0.009(3) 0.025(4)
C16 0.027(3) 0.064(4) 0.082(5) -0.036(4) -0.001(3) 0.003(3)
C17 0.027(2) 0.026(2) 0.015(2) 0.0025(17) 0.0017(17) 0.0039(18)
C18 0.035(3) 0.023(2) 0.032(3) 0.002(2) -0.003(2) 0.0031(19)
C19 0.045(3) 0.027(3) 0.048(3) 0.013(2) -0.002(3) 0.009(2)
C20 0.037(3) 0.043(3) 0.029(3) 0.012(2) -0.005(2) 0.014(2)
C21 0.029(3) 0.048(3) 0.021(2) 0.002(2) -0.002(2) 0.000(2)
C22 0.028(2) 0.030(2) 0.015(2) 0.0015(18) 0.0024(18) -0.0039(19)
C23 0.021(2) 0.031(3) 0.028(2) -0.008(2) 0.0009(19) -0.0038(19)
C24 0.025(2) 0.0089(19) 0.027(2) -0.0027(17) 0.0023(18) 0.0008(16)
C25 0.024(2) 0.024(2) 0.027(3) 0.0001(19) -0.0012(19) -0.0010(17)
C26 0.041(3) 0.027(3) 0.035(3) -0.003(2) 0.000(2) -0.009(2)
C27 0.037(3) 0.027(3) 0.045(3) -0.004(2) 0.008(2) -0.014(2)
C28 0.042(3) 0.021(2) 0.032(3) 0.0026(19) 0.010(2) -0.008(2)
C29 0.033(2) 0.025(2) 0.024(3) -0.0008(19) 0.0036(19) -0.0011(18)
C30 0.066(4) 0.026(3) 0.027(3) 0.000(2) 0.016(3) -0.018(2)
C31 0.021(2) 0.016(2) 0.020(2) -0.0010(16) -0.0012(17) -0.0041(16)
C32 0.026(2) 0.017(2) 0.023(2) -0.0015(17) -0.0020(18) -0.0025(17)
C33 0.022(2) 0.026(2) 0.029(3) -0.0009(19) 0.0024(19) -0.0056(18)
C34 0.030(3) 0.029(3) 0.024(2) -0.002(2) 0.005(2) -0.0089(19)
C35 0.034(3) 0.028(2) 0.021(2) 0.0068(19) -0.003(2) -0.0027(19)
C36 0.027(2) 0.023(2) 0.020(2) 0.0013(18) -0.0012(18) -0.0036(18)
C37 0.030(3) 0.032(3) 0.026(3) 0.007(2) -0.001(2) 0.002(2)
C38 0.017(2) 0.016(2) 0.026(2) -0.0007(17) -0.0020(18) 0.0016(16)
C39 0.019(2) 0.014(2) 0.017(2) -0.0004(16) -0.0021(17) 0.0027(16)
C40 0.023(2) 0.019(2) 0.018(2) -0.0004(17) -0.0003(17) 0.0091(17)
C41 0.033(3) 0.031(3) 0.026(3) -0.005(2) 0.000(2) 0.001(2)
C42 0.066(4) 0.048(3) 0.030(3) -0.017(3) 0.001(3) 0.003(3)
C43 0.078(5) 0.060(4) 0.035(3) -0.011(3) 0.021(3) 0.025(3)
C44 0.050(3) 0.047(3) 0.038(3) 0.008(3) 0.023(3) 0.010(3)
C45 0.028(3) 0.026(2) 0.032(3) 0.004(2) 0.004(2) 0.0059(19)
C46 0.028(3) 0.030(3) 0.020(2) 0.0060(19) 0.0002(19) 0.0001(19)
C47 0.034(3) 0.032(3) 0.014(2) 0.0049(18) 0.006(2) -0.002(2)
C48 0.029(3) 0.032(3) 0.023(2) 0.010(2) -0.0041(19) -0.0041(19)
C49 0.029(3) 0.036(3) 0.018(2) 0.0032(19) 0.0022(18) 0.008(2)
C50 0.031(3) 0.038(3) 0.026(3) 0.003(2) -0.007(2) 0.008(2)
C51 0.030(3) 0.064(4) 0.054(4) 0.029(3) -0.016(3) -0.019(3)
C52 0.037(4) 0.159(8) 0.067(5) 0.066(5) -0.012(3) -0.042(4)
C53 0.038(3) 0.138(7) 0.031(3) 0.043(4) -0.013(3) -0.024(4)
C54 0.034(3) 0.016(2) 0.021(2) 0.0022(17) -0.009(2) 0.0033(18)
C55 0.037(3) 0.026(2) 0.021(2) 0.0010(19) -0.001(2) 0.009(2)
C56 0.047(3) 0.031(3) 0.027(3) -0.011(2) -0.013(2) 0.009(2)
C57 0.037(3) 0.020(2) 0.039(3) -0.007(2) -0.018(2) 0.003(2)
C58 0.030(3) 0.020(2) 0.035(3) 0.001(2) -0.007(2) 0.0007(18)
C59 0.029(2) 0.015(2) 0.021(2) 0.0041(17) -0.0045(18) 0.0005(17)
C60 0.020(2) 0.026(2) 0.028(3) 0.0032(19) -0.0053(19) -0.0027(18)
C61 0.028(2) 0.020(2) 0.018(2) -0.0014(17) 0.0025(18) 0.0024(18)
C62 0.028(2) 0.023(2) 0.019(2) -0.0001(18) -0.0011(18) -0.0023(18)
C63 0.028(3) 0.030(3) 0.020(2) 0.0022(19) -0.0029(19) 0.0034(19)
C64 0.029(2) 0.022(2) 0.018(2) 0.0045(18) 0.0018(18) 0.0053(19)
C65 0.033(3) 0.025(2) 0.021(2) -0.0032(19) 0.0042(19) -0.0074(19)
C66 0.022(2) 0.026(2) 0.013(2) 0.0008(17) 0.0021(17) -0.0003(17)
C67 0.033(3) 0.039(3) 0.021(2) 0.006(2) -0.007(2) -0.009(2)
C68 0.032(3) 0.027(2) 0.025(2) -0.010(2) -0.001(2) 0.0034(19)
C69 0.034(3) 0.073(4) 0.047(4) -0.019(3) 0.019(3) -0.011(3)
C70 0.068(5) 0.079(5) 0.073(5) -0.037(4) 0.019(4) -0.009(4)
C71 0.068(5) 0.051(4) 0.077(5) -0.030(4) 0.017(4) -0.008(4)
C72 0.053(4) 0.026(3) 0.082(5) -0.026(3) -0.043(4) 0.012(3)
C73 0.056(4) 0.020(3) 0.050(3) -0.007(2) -0.022(3) -0.005(2)
C74 0.065(4) 0.049(4) 0.063(4) -0.020(3) -0.010(3) 0.002(3)

loop_
_atom_type_symbol
_atom_type_description
_atom_type_scat_dispersion_real
_atom_type_scat_dispersion_imag
_atom_type_scat_source
C C 0.0033 0.0016 'International Tables Vol C Tables 4.2.6.8 and 6.1.1.4'
H H 0.0000 0.0000 'International Tables Vol C Tables 4.2.6.8 and 6.1.1.4'
P P 0.1023 0.0942 'International Tables Vol C Tables 4.2.6.8 and 6.1.1.4'
Cu Cu 0.3201 1.2651 'International Tables Vol C Tables 4.2.6.8 and 6.1.1.4'
Pt Pt -1.7033 8.3905 'International Tables Vol C Tables 4.2.6.8 and 6.1.1.4'

loop_
_geom_angle_atom_site_label_1
_geom_angle_atom_site_label_2
_geom_angle_atom_site_label_3
_geom_angle
C1 Pt1 C9 96.25(17)
C1 Pt1 C23 85.76(17)
C9 Pt1 C23 172.35(17)
C1 Pt1 P1 168.47(12)
C9 Pt1 P1 95.28(12)
C23 Pt1 P1 82.82(12)
C38 Pt2 C46 92.88(17)
C38 Pt2 C60 89.26(17)
C46 Pt2 C60 176.80(19)
C38 Pt2 P2 169.82(12)
C46 Pt2 P2 96.71(13)
C60 Pt2 P2 81.31(13)
C38 Pt2 Cu1 63.48(11)
C46 Pt2 Cu1 42.54(12)
C60 Pt2 Cu1 137.24(12)
P2 Pt2 Cu1 126.45(3)
C38 Pt2 Cu2 40.68(11)
C46 Pt2 Cu2 103.34(12)
C60 Pt2 Cu2 76.81(12)
P2 Pt2 Cu2 138.71(3)
Cu1 Pt2 Cu2 60.935(14)
C46 Cu1 C1 168.02(18)
C46 Cu1 C2 156.36(17)
C1 Cu1 C2 34.85(16)
C46 Cu1 C47 34.90(18)
C1 Cu1 C47 152.33(18)
C2 Cu1 C47 132.40(17)
C46 Cu1 Pt2 43.14(13)
C1 Cu1 Pt2 127.19(12)
C2 Cu1 Pt2 141.84(12)
C47 Cu1 Pt2 77.92(13)
C46 Cu1 Cu2 104.13(13)
C1 Cu1 Cu2 67.46(12)
C2 Cu1 Cu2 85.15(12)
C47 Cu1 Cu2 139.02(13)
Pt2 Cu1 Cu2 61.123(14)
C9 Cu2 C38 158.45(18)
C9 Cu2 C10 34.53(17)
C38 Cu2 C10 160.39(17)
C9 Cu2 C39 157.69(17)
C38 Cu2 C39 34.22(16)
C10 Cu2 C39 146.13(16)
C9 Cu2 Cu1 99.81(13)
C38 Cu2 Cu1 61.45(11)
C10 Cu2 Cu1 134.20(12)
C39 Cu2 Cu1 75.62(11)
C9 Cu2 Pt2 121.61(13)
C38 Cu2 Pt2 40.74(12)
C10 Cu2 Pt2 130.80(12)
C39 Cu2 Pt2 74.96(11)
Cu1 Cu2 Pt2 57.942(14)
C17 P1 C31 104.97(19)
C17 P1 C24 103.9(2)
C31 P1 C24 105.39(19)
C17 P1 Pt1 102.18(14)
C31 P1 Pt1 114.03(13)
C24 P1 Pt1 124.27(14)
C54 P2 C68 108.8(2)
C54 P2 C61 105.00(19)
C68 P2 C61 105.2(2)
C54 P2 Pt2 102.81(15)
C68 P2 Pt2 124.84(15)
C61 P2 Pt2 108.70(14)
C2 C1 Pt1 172.9(4)
C2 C1 Cu1 77.0(3)
Pt1 C1 Cu1 104.85(19)
C1 C2 C3 168.1(4)
C1 C2 Cu1 68.2(3)
C3 C2 Cu1 123.5(3)
C4 C3 C8 119.2(4)
C4 C3 C2 121.0(4)
C8 C3 C2 119.7(4)
C3 C4 C5 120.5(4)
C6 C5 C4 119.4(4)
C5 C6 C7 120.6(4)
C6 C7 C8 119.9(5)
C7 C8 C3 120.2(4)
C10 C9 Cu2 78.5(3)
C10 C9 Pt1 176.1(4)
Cu2 C9 Pt1 104.47(19)
C9 C10 C11 162.1(5)
C9 C10 Cu2 66.9(3)
C11 C10 Cu2 130.9(3)
C16 C11 C12 117.9(5)
C16 C11 C10 122.5(5)
C12 C11 C10 119.5(5)
C13 C12 C11 122.5(7)
C14 C13 C12 118.9(7)
C13 C14 C15 122.5(6)
C14 C15 C16 118.8(7)
C11 C16 C15 119.3(6)
C22 C17 C18 121.9(4)
C22 C17 P1 113.6(3)
C18 C17 P1 124.5(3)
C19 C18 C17 118.4(4)
C18 C19 C20 120.6(4)
C21 C20 C19 120.4(4)
C20 C21 C22 121.6(5)
C17 C22 C21 117.2(4)
C17 C22 C23 119.5(4)
C21 C22 C23 123.3(4)
C22 C23 Pt1 114.6(3)
C29 C24 C25 120.2(4)
C29 C24 P1 119.9(3)
C25 C24 P1 119.9(3)
C26 C25 C24 121.5(4)
C25 C26 C27 118.6(5)
C28 C27 C26 120.6(4)
C27 C28 C29 121.6(4)
C24 C29 C28 117.6(4)
C24 C29 C30 123.3(4)
C28 C29 C30 119.1(4)
C32 C31 C36 119.1(4)
C32 C31 P1 118.9(3)
C36 C31 P1 121.9(3)
C33 C32 C31 121.7(4)
C32 C33 C34 119.5(4)
C35 C34 C33 119.5(4)
C34 C35 C36 121.9(4)
C31 C36 C35 118.2(4)
C31 C36 C37 123.4(4)
C35 C36 C37 118.3(4)
C39 C38 Cu2 78.4(3)
C39 C38 Pt2 177.0(4)
Cu2 C38 Pt2 98.59(18)
C38 C39 C40 165.8(4)
C38 C39 Cu2 67.4(3)
C40 C39 Cu2 125.4(3)
C45 C40 C41 119.1(4)
C45 C40 C39 122.5(4)
C41 C40 C39 118.4(4)
C42 C41 C40 120.4(5)
C43 C42 C41 119.3(5)
C44 C43 C42 121.1(5)
C43 C44 C45 120.5(5)
C40 C45 C44 119.5(5)
C47 C46 Cu1 78.6(3)
C47 C46 Pt2 170.8(4)
Cu1 C46 Pt2 94.32(19)
C46 C47 C48 164.6(5)
C46 C47 Cu1 66.5(3)
C48 C47 Cu1 128.5(3)
C49 C48 C53 117.3(4)
C49 C48 C47 122.5(4)
C53 C48 C47 120.2(4)
C50 C49 C48 121.4(4)
C51 C50 C49 120.1(4)
C50 C51 C52 119.7(5)
C53 C52 C51 120.1(6)
C52 C53 C48 121.1(5)
C59 C54 C55 121.2(4)
C59 C54 P2 112.6(3)
C55 C54 P2 126.2(4)
C56 C55 C54 119.3(5)
C55 C56 C57 120.3(4)
C58 C57 C56 121.2(4)
C57 C58 C59 119.0(5)
C54 C59 C58 118.9(4)
C54 C59 C60 119.2(4)
C58 C59 C60 121.9(4)
C59 C60 Pt2 113.7(3)
C62 C61 C66 119.9(4)
C62 C61 P2 118.7(3)
C66 C61 P2 121.2(3)
C63 C62 C61 120.8(4)
C62 C63 C64 119.8(4)
C65 C64 C63 119.4(4)
C64 C65 C66 122.6(4)
C65 C66 C61 117.5(4)
C65 C66 C67 119.3(4)
C61 C66 C67 123.2(4)
C73 C68 C69 119.0(5)
C73 C68 P2 122.0(4)
C69 C68 P2 118.9(4)
C70 C69 C68 123.5(7)
C71 C70 C69 117.9(8)
C72 C71 C70 124.8(7)
C71 C72 C73 119.5(6)
C68 C73 C74 129.1(6)
C68 C73 C72 115.1(5)
C74 C73 C72 115.7(5)

loop_
_geom_bond_atom_site_label_1
_geom_bond_atom_site_label_2
_geom_bond_distance
Pt1 C1 2.004(4)
Pt1 C9 2.023(4)
Pt1 C23 2.090(4)
Pt1 P1 2.2574(11)
Pt2 C38 2.007(4)
Pt2 C46 2.018(5)
Pt2 C60 2.105(4)
Pt2 P2 2.2654(11)
Pt2 Cu1 2.9436(6)
Pt2 Cu2 3.0414(6)
Cu1 C46 1.996(4)
Cu1 C1 2.007(4)
Cu1 C2 2.106(4)
Cu1 C47 2.132(4)
Cu1 Cu2 3.0358(7)
Cu2 C9 1.970(4)
Cu2 C38 2.005(4)
Cu2 C10 2.098(4)
Cu2 C39 2.128(4)
P1 C17 1.808(4)
P1 C31 1.829(4)
P1 C24 1.834(4)
P2 C54 1.822(4)
P2 C68 1.832(5)
P2 C61 1.835(4)
C1 C2 1.235(6)
C2 C3 1.447(6)
C3 C4 1.379(6)
C3 C8 1.381(6)
C4 C5 1.389(6)
C5 C6 1.363(7)
C6 C7 1.377(7)
C7 C8 1.378(6)
C9 C10 1.214(6)
C10 C11 1.454(6)
C11 C16 1.374(8)
C11 C12 1.393(7)
C12 C13 1.357(8)
C13 C14 1.323(10)
C14 C15 1.372(10)
C15 C16 1.412(8)
C17 C22 1.391(6)
C17 C18 1.410(6)
C18 C19 1.372(6)
C19 C20 1.392(7)
C20 C21 1.360(7)
C21 C22 1.402(6)
C22 C23 1.509(6)
C24 C29 1.387(6)
C24 C25 1.394(6)
C25 C26 1.373(6)
C26 C27 1.386(7)
C27 C28 1.366(7)
C28 C29 1.406(6)
C29 C30 1.509(7)
C31 C32 1.398(6)
C31 C36 1.399(6)
C32 C33 1.380(6)
C33 C34 1.384(6)
C34 C35 1.378(6)
C35 C36 1.407(6)
C36 C37 1.497(6)
C38 C39 1.222(6)
C39 C40 1.441(6)
C40 C45 1.387(6)
C40 C41 1.392(6)
C41 C42 1.386(7)
C42 C43 1.370(8)
C43 C44 1.355(8)
C44 C45 1.389(7)
C46 C47 1.245(6)
C47 C48 1.434(6)
C48 C49 1.383(6)
C48 C53 1.388(7)
C49 C50 1.381(6)
C50 C51 1.357(7)
C51 C52 1.378(8)
C52 C53 1.374(8)
C54 C59 1.385(6)
C54 C55 1.391(6)
C55 C56 1.362(7)
C56 C57 1.381(7)
C57 C58 1.381(7)
C58 C59 1.402(6)
C59 C60 1.522(6)
C61 C62 1.394(6)
C61 C66 1.398(6)
C62 C63 1.378(6)
C63 C64 1.384(6)
C64 C65 1.363(6)
C65 C66 1.397(6)
C66 C67 1.516(6)
C68 C73 1.374(7)
C68 C69 1.409(7)
C69 C70 1.359(8)
C70 C71 1.325(11)
C71 C72 1.311(9)
C72 C73 1.529(9)
C73 C74 1.387(8)
